data_4100545
loop_
_publ_author_name
'Evans, David A.'
'Thomson, Regan J.'

_publ_section_title
;
 Ni(II) Tol-BINAP-Catalyzed Enantioselective Orthoester Alkylations
 of N-Acylthiazolidinethiones
;
_journal_coden_ASTM JACSAT
_journal_issue 30
_journal_name_full 'Journal of the American Chemical Society'
_journal_page_first 10506
_journal_page_last 10507
_journal_paper_doi 10.1021/ja053386s
_journal_volume 127
_journal_year 2005
_chemical_formula_sum 'C44 H32 Cl2 Ni P2'
_chemical_formula_weight 752.25
_space_group_IT_number 96
_space_group_name_Hall 'P 4nw 2abw'
_space_group_name_H-M_alt 'P 43 21 2'
_symmetry_cell_setting tetragonal
_symmetry_space_group_name_Hall 'P 4nw 2abw'
_symmetry_space_group_name_H-M 'P 43 21 2'
_cell_angle_alpha 90.00
_cell_angle_beta 90.00
_cell_angle_gamma 90.00
_cell_formula_units_Z 4
_cell_length_a 11.647(3)
_cell_length_b 11.647(3)
_cell_length_c 26.381(8)
_cell_measurement_temperature 213(2)
_cell_volume 3578.5(15)
_diffrn_ambient_temperature 213(2)
_exptl_crystal_density_diffrn 1.396
_cod_depositor_comments
;
The following automatic conversions were performed:
'_symmetry_cell_setting' value 'Tetragonal' changed to 'tetragonal'
according to '/home/saulius/struct/CIF-dictionaries/cif_core.dic'
dictionary named 'cif_core.dic' version 2.4.1 from 2010-06-29.

Automatic conversion script
Id: cif_fix_enum 1527 2010-12-29 10:47:43Z saulius 

 Updated bibliographic information.

 Antanas Vaitkus,
 2019-10-09
;
_cod_database_code 4100545

loop_
_symmetry_equiv_pos_as_xyz
'x, y, z'
'-x, -y, z+1/2'
'-y+1/2, x+1/2, z+3/4'
'y+1/2, -x+1/2, z+1/4'
'-x+1/2, y+1/2, -z+3/4'
'x+1/2, -y+1/2, -z+1/4'
'y, x, -z'
'-y, -x, -z+1/2'

loop_
_atom_site_label
_atom_site_type_symbol
_atom_site_fract_x
_atom_site_fract_y
_atom_site_fract_z
_atom_site_U_iso_or_equiv
_atom_site_adp_type
_atom_site_occupancy
_atom_site_symmetry_multiplicity
_atom_site_calc_flag
_atom_site_refinement_flags
_atom_site_disorder_assembly
_atom_site_disorder_group
Ni1 Ni 0.52784(2) 0.52784(2) 0.0000 0.02987(11) Uani 1 2 d S . .
P1 P 0.36725(5) 0.50754(5) 0.04071(2) 0.02591(13) Uani 1 1 d . . .
Cl1 Cl 0.71599(5) 0.51767(7) -0.00695(3) 0.05161(19) Uani 1 1 d . . .
C1 C 0.2343(2) 0.6133(2) -0.03320(9) 0.0399(6) Uani 1 1 d . . .
H1A H 0.3042 0.6383 -0.0473 0.048 Uiso 1 1 calc R . .
C2 C 0.34557(18) 0.35815(19) 0.06057(7) 0.0243(5) Uani 1 1 d . . .
C3 C 0.2801(2) 0.6395(2) 0.12161(9) 0.0422(7) Uani 1 1 d . . .
H3A H 0.2083 0.6336 0.1055 0.051 Uiso 1 1 calc R . .
C4 C 0.3760(2) 0.58685(19) 0.10013(8) 0.0351(6) Uani 1 1 d . . .
C5 C 0.2337(2) 0.55023(19) 0.01144(8) 0.0307(5) Uani 1 1 d . . .
C6 C 0.3802(2) 0.3236(2) 0.10985(8) 0.0345(5) Uani 1 1 d . . .
H6A H 0.4072 0.3791 0.1328 0.041 Uiso 1 1 calc R . .
C7 C 0.1291(2) 0.5156(2) 0.03203(9) 0.0380(6) Uani 1 1 d . . .
H7A H 0.1279 0.4730 0.0623 0.046 Uiso 1 1 calc R . .
C8 C 0.3004(2) 0.1574(2) 0.04157(8) 0.0329(5) Uani 1 1 d . . .
C9 C 0.30719(18) 0.27483(18) 0.02661(7) 0.0250(5) Uani 1 1 d . . .
C10 C 0.2897(3) 0.7007(2) 0.16666(10) 0.0591(9) Uani 1 1 d . . .
H10A H 0.2247 0.7365 0.1807 0.071 Uiso 1 1 calc R . .
C11 C 0.3368(2) 0.1256(2) 0.09152(9) 0.0438(6) Uani 1 1 d . . .
C12 C 0.3751(3) 0.2115(2) 0.12446(9) 0.0441(7) Uani 1 1 d . . .
H12A H 0.3979 0.1914 0.1575 0.053 Uiso 1 1 calc R . .
C13 C 0.4817(3) 0.5971(3) 0.12431(10) 0.0572(8) Uani 1 1 d . . .
H13A H 0.5476 0.5630 0.1103 0.069 Uiso 1 1 calc R . .
C14 C 0.0283(3) 0.6034(3) -0.03646(11) 0.0583(8) Uani 1 1 d . . .
H14A H -0.0411 0.6197 -0.0531 0.070 Uiso 1 1 calc R . .
C15 C 0.1307(3) 0.6396(3) -0.05705(11) 0.0580(8) Uani 1 1 d . . .
H15A H 0.1308 0.6821 -0.0873 0.070 Uiso 1 1 calc R . .
C16 C 0.0272(2) 0.5435(2) 0.00828(10) 0.0500(7) Uani 1 1 d . . .
H16A H -0.0430 0.5214 0.0228 0.060 Uiso 1 1 calc R . .
C17 C 0.3352(3) 0.0080(3) 0.10524(11) 0.0665(10) Uani 1 1 d . . .
H17A H 0.3571 -0.0136 0.1382 0.080 Uiso 1 1 calc R . .
C18 C 0.2662(3) -0.0434(2) 0.02336(12) 0.0657(10) Uani 1 1 d . . .
H18A H 0.2423 -0.1009 0.0007 0.079 Uiso 1 1 calc R . .
C19 C 0.4885(4) 0.6590(3) 0.16994(12) 0.0783(12) Uani 1 1 d . . .
H19A H 0.5595 0.6663 0.1866 0.094 Uiso 1 1 calc R . .
C20 C 0.3026(4) -0.0737(3) 0.07175(12) 0.0780(12) Uani 1 1 d . . .
H20A H 0.3047 -0.1515 0.0812 0.094 Uiso 1 1 calc R . .
C22 C 0.2646(3) 0.0685(2) 0.00846(10) 0.0452(7) Uani 1 1 d . . .
H22A H 0.2394 0.0872 -0.0244 0.054 Uiso 1 1 calc R . .
C25 C 0.3921(4) 0.7090(3) 0.19038(11) 0.0719(11) Uani 1 1 d . . .
H25A H 0.3976 0.7493 0.2212 0.086 Uiso 1 1 calc R . .

loop_
_atom_site_aniso_label
_atom_site_aniso_U_11
_atom_site_aniso_U_22
_atom_site_aniso_U_33
_atom_site_aniso_U_23
_atom_site_aniso_U_13
_atom_site_aniso_U_12
Ni1 0.02600(14) 0.02600(14) 0.0376(2) -0.00419(13) 0.00419(13) -0.00537(18)
P1 0.0251(3) 0.0230(3) 0.0296(3) -0.0023(2) 0.0012(2) 0.0004(2)
Cl1 0.0260(3) 0.0579(4) 0.0710(4) -0.0095(4) 0.0060(3) -0.0101(3)
C1 0.0452(16) 0.0292(14) 0.0455(13) 0.0056(12) 0.0003(12) 0.0030(12)
C2 0.0207(12) 0.0257(13) 0.0264(10) 0.0009(9) 0.0019(8) 0.0031(9)
C3 0.0584(18) 0.0254(14) 0.0428(13) -0.0035(11) 0.0157(13) -0.0047(12)
C4 0.0441(15) 0.0272(13) 0.0340(11) -0.0054(10) 0.0047(12) -0.0095(11)
C5 0.0322(13) 0.0236(13) 0.0362(12) -0.0005(10) 0.0009(10) 0.0069(10)
C6 0.0416(15) 0.0355(14) 0.0263(10) -0.0024(10) -0.0074(11) 0.0059(11)
C7 0.0324(13) 0.0375(14) 0.0442(12) 0.0012(11) 0.0038(11) 0.0094(12)
C8 0.0369(15) 0.0269(13) 0.0348(11) -0.0003(10) 0.0089(11) -0.0033(10)
C9 0.0205(12) 0.0255(12) 0.0289(10) 0.0002(9) 0.0029(9) 0.0025(9)
C10 0.094(3) 0.0338(17) 0.0494(15) -0.0108(13) 0.0318(18) -0.0171(16)
C11 0.0607(19) 0.0305(14) 0.0402(13) 0.0097(12) 0.0086(13) 0.0076(13)
C12 0.0597(18) 0.0428(16) 0.0298(11) 0.0075(12) -0.0056(12) 0.0131(15)
C13 0.0554(19) 0.067(2) 0.0491(15) -0.0161(14) -0.0010(15) -0.0132(16)
C14 0.0457(18) 0.059(2) 0.0707(18) 0.0039(16) -0.0113(17) 0.0261(16)
C15 0.071(2) 0.0467(19) 0.0564(17) 0.0174(14) -0.0106(16) 0.0132(18)
C16 0.0301(13) 0.0541(18) 0.0657(17) -0.0029(15) 0.0024(14) 0.0142(13)
C17 0.111(3) 0.0384(19) 0.0503(15) 0.0158(15) 0.0110(17) 0.0084(17)
C18 0.109(3) 0.0269(16) 0.0607(17) -0.0044(14) 0.0244(19) -0.0182(17)
C19 0.090(3) 0.092(3) 0.0535(17) -0.0191(17) -0.0166(19) -0.043(2)
C20 0.137(4) 0.0264(17) 0.070(2) 0.0133(16) 0.031(2) -0.0013(19)
C22 0.0614(19) 0.0321(14) 0.0420(13) -0.0018(11) 0.0103(14) -0.0112(12)
C25 0.113(3) 0.061(2) 0.0422(16) -0.0210(15) 0.0202(19) -0.041(2)

loop_
_geom_bond_atom_site_label_1
_geom_bond_atom_site_label_2
_geom_bond_distance
_geom_bond_site_symmetry_2
_geom_bond_publ_flag
Ni1 P1 2.1697(7) 7 ?
Ni1 P1 2.1697(7) . ?
Ni1 Cl1 2.2022(8) 7 ?
Ni1 Cl1 2.2022(8) . ?
P1 C5 1.807(2) . ?
P1 C4 1.822(2) . ?
P1 C2 1.834(2) . ?
C1 C5 1.388(3) . ?
C1 C15 1.395(4) . ?
C2 C9 1.394(3) . ?
C2 C6 1.420(3) . ?
C3 C10 1.390(3) . ?
C3 C4 1.395(4) . ?
C4 C13 1.391(4) . ?
C5 C7 1.393(3) . ?
C6 C12 1.363(3) . ?
C7 C16 1.380(3) . ?
C8 C22 1.417(3) . ?
C8 C9 1.426(3) . ?
C8 C11 1.433(3) . ?
C9 C9 1.502(4) 7 ?
C10 C25 1.350(5) . ?
C11 C12 1.398(4) . ?
C11 C17 1.417(4) . ?
C13 C19 1.406(4) . ?
C14 C16 1.371(4) . ?
C14 C15 1.377(4) . ?
C17 C20 1.353(4) . ?
C18 C22 1.362(4) . ?
C18 C20 1.391(5) . ?
C19 C25 1.374(5) . ?
